data_1553209
loop_
_publ_author_name
'Yang, Xiu-Long'
'Long, Yan'
'Chen, Fei'
'Han, Bing'

_publ_section_title
;
 Synthesis of isoxazoline-featured oxindoles by iminoxyl radical-promoted
 cascade oxyalkylation/alkylarylation of alkenes
;
_journal_issue 2
_journal_name_full 'Organic Chemistry Frontiers'
_journal_page_first 184
_journal_paper_doi 10.1039/C5QO00352K
_journal_volume 3
_journal_year 2016
_chemical_formula_moiety 'C28 H26 N2 O3'
_chemical_formula_sum 'C28 H26 N2 O3'
_chemical_formula_weight 438.51
_chemical_melting_point 427.5(5)
_chemical_name_systematic
3-((4,4-dimethyl-3-phenyl-4,5-dihydroisoxazol-5-yl)methyl)-1-methyl-4-phenyl-1-azaspiro[4.5]deca-3,6,9-triene-2,8-dione
_space_group_crystal_system monoclinic
_space_group_IT_number 14
_space_group_name_Hall '-P 2ybc'
_space_group_name_H-M_alt 'P 1 21/c 1'
_atom_sites_solution_hydrogens geom
_atom_sites_solution_primary direct
_atom_sites_solution_secondary difmap
_audit_block_doi 10.5517/cc145fnd
_audit_creation_date 2015-01-23
_audit_creation_method
;
Olex2 1.2
(compiled 2015.01.09 svn.r3130 for OlexSys, GUI svn.r4987)
;
_audit_update_record
;
2015-02-06 deposited with the CCDC.
2015-12-11 downloaded from the CCDC.
;
_cell_angle_alpha 90.00
_cell_angle_beta 99.402(6)
_cell_angle_gamma 90.00
_cell_formula_units_Z 4
_cell_length_a 15.8733(11)
_cell_length_b 11.8466(6)
_cell_length_c 12.3385(8)
_cell_measurement_reflns_used 1254
_cell_measurement_temperature 293.69(10)
_cell_measurement_theta_max 22.5840
_cell_measurement_theta_min 3.7750
_cell_volume 2289.0(2)
_computing_cell_refinement
;
CrysAlisPro, Agilent Technologies,
Version 1.171.37.33 (release 27-03-2014 CrysAlis171 .NET)
(compiled Mar 27 2014,17:12:48)
;
_computing_data_collection
;
CrysAlisPro, Agilent Technologies,
Version 1.171.37.33 (release 27-03-2014 CrysAlis171 .NET)
(compiled Mar 27 2014,17:12:48)
;
_computing_data_reduction
;
CrysAlisPro, Agilent Technologies,
Version 1.171.37.33 (release 27-03-2014 CrysAlis171 .NET)
(compiled Mar 27 2014,17:12:48)
;
_computing_molecular_graphics 'Olex2 (Dolomanov et al., 2009)'
_computing_publication_material 'Olex2 (Dolomanov et al., 2009)'
_computing_structure_refinement 'ShelXL (Sheldrick, 2008)'
_computing_structure_solution 'ShelXS (Sheldrick, 2008)'
_diffrn_ambient_environment air
_diffrn_ambient_temperature 293.69(10)
_diffrn_detector 'CCD plate'
_diffrn_detector_area_resol_mean 16.0733
_diffrn_detector_type Eos
_diffrn_measured_fraction_theta_full 0.998
_diffrn_measured_fraction_theta_max 0.998
_diffrn_measurement_details
;
#__ type_ start__ end____ width___ exp.time_
  1 omega  -13.00   14.60   1.2000    6.0000
omega____ theta____ kappa____ phi______ frames
    -      -17.1479  -99.0000  -90.0000 23

#__ type_ start__ end____ width___ exp.time_
  2 omega   18.00   90.00   1.2000    6.0000
omega____ theta____ kappa____ phi______ frames
    -       20.5854   77.0000  120.0000 60

#__ type_ start__ end____ width___ exp.time_
  3 omega  -52.00   64.40   1.2000    6.0000
omega____ theta____ kappa____ phi______ frames
    -       20.5854  -19.0000  150.0000 97
;
_diffrn_measurement_device 'four-circle diffractometer'
_diffrn_measurement_device_type 'SuperNova, Dual, Cu at zero, Eos'
_diffrn_measurement_method '\w scans'
_diffrn_orient_matrix_UB_11 0.0423080000
_diffrn_orient_matrix_UB_12 0.0074089000
_diffrn_orient_matrix_UB_13 0.0281885000
_diffrn_orient_matrix_UB_21 -0.0161983000
_diffrn_orient_matrix_UB_22 0.0174438000
_diffrn_orient_matrix_UB_23 0.0475881000
_diffrn_orient_matrix_UB_31 0.0005502000
_diffrn_orient_matrix_UB_32 -0.0568001000
_diffrn_orient_matrix_UB_33 0.0182743000
_diffrn_radiation_monochromator mirror
_diffrn_radiation_probe x-ray
_diffrn_radiation_type MoK\a
_diffrn_radiation_wavelength 0.71073
_diffrn_reflns_av_R_equivalents 0.0479
_diffrn_reflns_av_unetI/netI 0.0851
_diffrn_reflns_limit_h_max 19
_diffrn_reflns_limit_h_min -19
_diffrn_reflns_limit_k_max 14
_diffrn_reflns_limit_k_min -13
_diffrn_reflns_limit_l_max 8
_diffrn_reflns_limit_l_min -15
_diffrn_reflns_number 8698
_diffrn_reflns_theta_full 25.50
_diffrn_reflns_theta_max 26.02
_diffrn_reflns_theta_min 3.39
_diffrn_source 'SuperNova (Mo) X-ray Source'
_exptl_absorpt_coefficient_mu 0.083
_exptl_absorpt_correction_T_max 1.00000
_exptl_absorpt_correction_T_min 0.51652
_exptl_absorpt_correction_type multi-scan
_exptl_absorpt_process_details
;
CrysAlisPro, Agilent Technologies,
Version 1.171.37.33 (release 27-03-2014 CrysAlis171 .NET)
(compiled Mar 27 2014,17:12:48)
Empirical absorption correction using spherical harmonics,
 implemented in SCALE3 ABSPACK scaling algorithm.
;
_exptl_crystal_colour 'pale yellow'
_exptl_crystal_colour_lustre clear
_exptl_crystal_colour_modifier light
_exptl_crystal_colour_primary yellow
_exptl_crystal_density_diffrn 1.272
_exptl_crystal_density_method 'not measured'
_exptl_crystal_description plate
_exptl_crystal_F_000 928
_exptl_crystal_recrystallization_method 'Re-crystallisation from solvent: Petroleum ether, DCM'
_exptl_crystal_size_max 0.33
_exptl_crystal_size_mid 0.31
_exptl_crystal_size_min 0.05
_refine_diff_density_max 0.186
_refine_diff_density_min -0.229
_refine_diff_density_rms 0.044
_refine_ls_extinction_method none
_refine_ls_goodness_of_fit_ref 1.038
_refine_ls_hydrogen_treatment constr
_refine_ls_matrix_type full
_refine_ls_number_parameters 301
_refine_ls_number_reflns 4502
_refine_ls_number_restraints 0
_refine_ls_restrained_S_all 1.038
_refine_ls_R_factor_all 0.1327
_refine_ls_R_factor_gt 0.0649
_refine_ls_shift/su_max 0.001
_refine_ls_shift/su_mean 0.000
_refine_ls_structure_factor_coef Fsqd
_refine_ls_weighting_details 'calc w=1/[\s^2^(Fo^2^)+(0.0485P)^2^+0.4541P] where P=(Fo^2^+2Fc^2^)/3'
_refine_ls_weighting_scheme calc
_refine_ls_wR_factor_gt 0.1287
_refine_ls_wR_factor_ref 0.1683
_reflns_number_gt 2326
_reflns_number_total 4502
_reflns_threshold_expression >2sigma(I)
_cod_data_source_file c5qo00352k2.cif
_cod_data_source_block yangxl0120
_cod_depositor_comments
;
The following automatic conversions were performed:

data item '_chemical_melting_point' value '427-428' was changed to
'427.5(5)' -- the average value was taken and precision was
estimated.

Automatic conversion script
Id: cif_fix_values 6909 2019-04-08 15:41:33Z antanas 
;
_cod_database_code 1553209
_reflns_odcompleteness_completeness 99.70
_reflns_odcompleteness_iscentric 1
_reflns_odcompleteness_theta 26.32
_olex2_refinement_description
;
1. Fixed Uiso
 At 1.2 times of:
  All C(H) groups, All C(H,H) groups
 At 1.5 times of:
  All C(H,H,H) groups
2.a Ternary CH refined with riding coordinates:
 C9(H9)
2.b Secondary CH2 refined with riding coordinates:
 C12(H12A,H12B)
2.c Aromatic/amide H refined with riding coordinates:
 C1(H1), C2(H2), C3(H3), C4(H4), C5(H5), C19(H19), C20(H20), C21(H21),
 C22(H22), C23(H23), C24(H24), C26(H26), C27(H27), C28(H28)
2.d Idealised Me refined as rotating group:
 C10(H10A,H10B,H10C), C11(H11A,H11B,H11C), C17(H17A,H17B,H17C)
;
_olex2_date_sample_data_collection 2015-01-22
_olex2_submission_special_instructions 'No special instructions were received'

loop_
_space_group_symop_id
_space_group_symop_operation_xyz
1 'x, y, z'
2 '-x, y+1/2, -z+1/2'
3 '-x, -y, -z'
4 'x, -y-1/2, z-1/2'

loop_
_atom_site_label
_atom_site_type_symbol
_atom_site_fract_x
_atom_site_fract_y
_atom_site_fract_z
_atom_site_U_iso_or_equiv
_atom_site_adp_type
_atom_site_occupancy
_atom_site_calc_flag
_atom_site_refinement_flags_posn
O1 O 0.27093(14) 0.49719(17) 0.01256(19) 0.0705(7) Uani 1 d .
O2 O 0.08529(14) 0.75135(18) 0.02174(18) 0.0626(6) Uani 1 d .
O3 O -0.18159(15) 0.4284(2) 0.3212(2) 0.0887(8) Uani 1 d .
N1 N 0.32364(18) 0.4778(2) -0.0684(2) 0.0683(8) Uani 1 d .
N2 N 0.01272(15) 0.6392(2) 0.1271(2) 0.0508(7) Uani 1 d .
C1 C 0.4980(2) 0.6288(3) -0.1493(3) 0.0690(10) Uani 1 d .
H1 H 0.5123 0.6734 -0.0870 0.083 Uiso 1 calc R
C2 C 0.5522(2) 0.6241(3) -0.2259(4) 0.0815(12) Uani 1 d .
H2 H 0.6025 0.6658 -0.2152 0.098 Uiso 1 calc R
C3 C 0.5322(2) 0.5586(3) -0.3173(4) 0.0807(12) Uani 1 d .
H3 H 0.5695 0.5544 -0.3680 0.097 Uiso 1 calc R
C4 C 0.4571(3) 0.4987(3) -0.3346(3) 0.0808(11) Uani 1 d .
H4 H 0.4432 0.4543 -0.3971 0.097 Uiso 1 calc R
C5 C 0.4023(2) 0.5046(3) -0.2586(3) 0.0655(10) Uani 1 d .
H5 H 0.3509 0.4653 -0.2714 0.079 Uiso 1 calc R
C6 C 0.42236(18) 0.5677(3) -0.1640(3) 0.0512(8) Uani 1 d .
C7 C 0.36497(17) 0.5680(2) -0.0806(2) 0.0480(8) Uani 1 d .
C8 C 0.34897(17) 0.6629(2) -0.0044(3) 0.0435(7) Uani 1 d .
C9 C 0.26593(17) 0.6175(2) 0.0260(2) 0.0492(8) Uani 1 d .
H9 H 0.2184 0.6459 -0.0279 0.059 Uiso 1 calc R
C10 C 0.42106(19) 0.6691(3) 0.0940(3) 0.0648(10) Uani 1 d .
H10A H 0.4069 0.7237 0.1457 0.097 Uiso 1 calc GR
H10B H 0.4731 0.6910 0.0695 0.097 Uiso 1 calc GR
H10C H 0.4285 0.5964 0.1288 0.097 Uiso 1 calc GR
C11 C 0.3349(2) 0.7775(3) -0.0608(3) 0.0745(11) Uani 1 d .
H11A H 0.2915 0.7709 -0.1245 0.112 Uiso 1 calc GR
H11B H 0.3872 0.8024 -0.0827 0.112 Uiso 1 calc GR
H11C H 0.3172 0.8312 -0.0108 0.112 Uiso 1 calc GR
C12 C 0.24724(17) 0.6437(2) 0.1395(2) 0.0481(8) Uani 1 d .
H12A H 0.2865 0.6013 0.1929 0.058 Uiso 1 calc R
H12B H 0.2577 0.7233 0.1545 0.058 Uiso 1 calc R
C13 C 0.15778(17) 0.6166(2) 0.1545(2) 0.0441(7) Uani 1 d .
C14 C 0.08387(19) 0.6786(3) 0.0920(3) 0.0490(8) Uani 1 d .
C15 C 0.03204(17) 0.5527(2) 0.2121(2) 0.0418(7) Uani 1 d .
C16 C 0.12933(16) 0.5446(2) 0.2225(2) 0.0409(7) Uani 1 d .
C17 C -0.07203(19) 0.6835(3) 0.0902(3) 0.0694(10) Uani 1 d .
H17A H -0.1109 0.6221 0.0699 0.104 Uiso 1 calc GR
H17B H -0.0712 0.7316 0.0278 0.104 Uiso 1 calc GR
H17C H -0.0902 0.7260 0.1484 0.104 Uiso 1 calc GR
C18 C 0.17895(16) 0.4617(2) 0.2979(2) 0.0406(7) Uani 1 d .
C19 C 0.19191(18) 0.4760(3) 0.4105(3) 0.0509(8) Uani 1 d .
H19 H 0.1693 0.5387 0.4409 0.061 Uiso 1 calc R
C20 C 0.23870(19) 0.3970(3) 0.4784(3) 0.0629(9) Uani 1 d .
H20 H 0.2479 0.4078 0.5540 0.075 Uiso 1 calc R
C21 C 0.27126(19) 0.3037(3) 0.4354(4) 0.0681(11) Uani 1 d .
H21 H 0.3020 0.2509 0.4817 0.082 Uiso 1 calc R
C22 C 0.25854(19) 0.2881(3) 0.3237(4) 0.0670(10) Uani 1 d .
H22 H 0.2804 0.2244 0.2941 0.080 Uiso 1 calc R
C23 C 0.21331(18) 0.3671(2) 0.2553(3) 0.0560(9) Uani 1 d .
H23 H 0.2058 0.3568 0.1796 0.067 Uiso 1 calc R
C24 C 0.00366(18) 0.5927(2) 0.3163(2) 0.0491(8) Uani 1 d .
H24 H 0.0338 0.6511 0.3554 0.059 Uiso 1 calc R
C25 C -0.1123(2) 0.4564(3) 0.2979(3) 0.0581(9) Uani 1 d .
C26 C -0.06165(19) 0.5491(3) 0.3545(3) 0.0571(9) Uani 1 d .
H26 H -0.0762 0.5777 0.4191 0.069 Uiso 1 calc R
C27 C -0.07696(19) 0.4017(3) 0.2104(3) 0.0570(9) Uani 1 d .
H27 H -0.1013 0.3348 0.1810 0.068 Uiso 1 calc R
C28 C -0.01099(18) 0.4442(2) 0.1709(3) 0.0519(8) Uani 1 d .
H28 H 0.0096 0.4053 0.1152 0.062 Uiso 1 calc R

loop_
_atom_site_aniso_label
_atom_site_aniso_U_11
_atom_site_aniso_U_22
_atom_site_aniso_U_33
_atom_site_aniso_U_23
_atom_site_aniso_U_13
_atom_site_aniso_U_12
O1 0.0861(17) 0.0626(14) 0.0735(17) -0.0179(13) 0.0454(14) -0.0284(12)
O2 0.0762(16) 0.0631(14) 0.0484(15) 0.0149(12) 0.0104(12) 0.0102(11)
O3 0.0649(16) 0.0970(19) 0.110(2) 0.0031(17) 0.0309(16) -0.0174(14)
N1 0.0787(19) 0.0660(17) 0.069(2) -0.0167(16) 0.0374(17) -0.0220(15)
N2 0.0429(14) 0.0640(16) 0.0468(17) 0.0057(14) 0.0114(12) 0.0139(12)
C1 0.056(2) 0.080(2) 0.075(3) -0.004(2) 0.0249(19) -0.0070(17)
C2 0.058(2) 0.100(3) 0.094(3) 0.004(3) 0.036(2) -0.005(2)
C3 0.071(3) 0.102(3) 0.078(3) 0.025(3) 0.038(2) 0.022(2)
C4 0.086(3) 0.102(3) 0.059(3) 0.001(2) 0.025(2) 0.011(2)
C5 0.057(2) 0.086(3) 0.055(2) -0.001(2) 0.0129(18) -0.0020(17)
C6 0.0463(17) 0.0578(19) 0.052(2) 0.0060(17) 0.0150(16) 0.0062(14)
C7 0.0427(16) 0.0546(18) 0.048(2) -0.0015(17) 0.0105(15) -0.0062(14)
C8 0.0441(16) 0.0403(16) 0.0463(19) 0.0053(15) 0.0086(14) -0.0013(12)
C9 0.0423(16) 0.063(2) 0.0433(19) 0.0023(17) 0.0094(14) -0.0041(14)
C10 0.0503(19) 0.081(2) 0.062(2) -0.0074(19) 0.0051(17) -0.0137(16)
C11 0.090(3) 0.059(2) 0.082(3) 0.020(2) 0.037(2) 0.0144(19)
C12 0.0495(17) 0.0533(18) 0.0419(19) 0.0014(15) 0.0091(15) -0.0009(13)
C13 0.0483(17) 0.0480(17) 0.0371(18) -0.0026(15) 0.0105(14) 0.0045(13)
C14 0.0546(19) 0.0526(19) 0.0397(19) -0.0015(17) 0.0074(16) 0.0089(14)
C15 0.0429(16) 0.0447(16) 0.0390(18) -0.0009(15) 0.0109(14) 0.0052(12)
C16 0.0403(15) 0.0458(16) 0.0379(17) -0.0059(15) 0.0108(13) 0.0024(12)
C17 0.0515(19) 0.087(2) 0.070(3) 0.004(2) 0.0108(18) 0.0250(17)
C18 0.0340(15) 0.0441(16) 0.0446(19) 0.0051(15) 0.0088(14) -0.0011(12)
C19 0.0480(18) 0.0547(19) 0.050(2) 0.0036(17) 0.0067(16) -0.0039(14)
C20 0.053(2) 0.076(2) 0.056(2) 0.018(2) -0.0006(17) -0.0063(18)
C21 0.0448(19) 0.069(2) 0.091(3) 0.031(2) 0.010(2) 0.0042(16)
C22 0.053(2) 0.057(2) 0.097(3) 0.017(2) 0.030(2) 0.0106(16)
C23 0.0548(19) 0.0571(19) 0.061(2) 0.0067(18) 0.0230(17) 0.0090(15)
C24 0.0505(17) 0.0526(17) 0.0464(19) -0.0109(16) 0.0140(15) -0.0012(14)
C25 0.0498(19) 0.059(2) 0.067(2) 0.0028(19) 0.0131(17) -0.0039(15)
C26 0.0564(19) 0.068(2) 0.051(2) -0.0046(18) 0.0225(17) 0.0030(16)
C27 0.0521(19) 0.0484(18) 0.069(2) -0.0084(18) 0.0052(17) -0.0012(14)
C28 0.0495(18) 0.0547(19) 0.050(2) -0.0152(17) 0.0049(15) 0.0068(14)

loop_
_atom_type_symbol
_atom_type_description
_atom_type_scat_dispersion_real
_atom_type_scat_dispersion_imag
_atom_type_scat_source
C C 0.0033 0.0016 'International Tables Vol C Tables 4.2.6.8 and 6.1.1.4'
H H 0.0000 0.0000 'International Tables Vol C Tables 4.2.6.8 and 6.1.1.4'
N N 0.0061 0.0033 'International Tables Vol C Tables 4.2.6.8 and 6.1.1.4'
O O 0.0106 0.0060 'International Tables Vol C Tables 4.2.6.8 and 6.1.1.4'

loop_
_geom_angle_atom_site_label_1
_geom_angle_atom_site_label_2
_geom_angle_atom_site_label_3
_geom_angle
N1 O1 C9 106.91(19)
C7 N1 O1 108.7(2)
C14 N2 C15 112.5(2)
C14 N2 C17 123.7(3)
C17 N2 C15 123.7(2)
C2 C1 H1 119.6
C2 C1 C6 120.8(4)
C6 C1 H1 119.6
C1 C2 H2 119.9
C3 C2 C1 120.2(4)
C3 C2 H2 119.9
C2 C3 H3 120.0
C2 C3 C4 120.0(3)
C4 C3 H3 120.0
C3 C4 H4 120.1
C3 C4 C5 119.7(4)
C5 C4 H4 120.1
C4 C5 H5 119.4
C6 C5 C4 121.2(3)
C6 C5 H5 119.4
C1 C6 C7 121.7(3)
C5 C6 C1 118.0(3)
C5 C6 C7 120.4(3)
N1 C7 C6 117.8(3)
N1 C7 C8 114.0(2)
C6 C7 C8 128.1(2)
C7 C8 C9 97.5(2)
C7 C8 C10 110.4(2)
C7 C8 C11 113.9(3)
C9 C8 C10 112.7(2)
C11 C8 C9 110.9(2)
C11 C8 C10 110.8(3)
O1 C9 C8 104.7(2)
O1 C9 H9 108.2
O1 C9 C12 109.5(2)
C8 C9 H9 108.2
C12 C9 C8 117.6(2)
C12 C9 H9 108.2
C8 C10 H10A 109.5
C8 C10 H10B 109.5
C8 C10 H10C 109.5
H10A C10 H10B 109.5
H10A C10 H10C 109.5
H10B C10 H10C 109.5
C8 C11 H11A 109.5
C8 C11 H11B 109.5
C8 C11 H11C 109.5
H11A C11 H11B 109.5
H11A C11 H11C 109.5
H11B C11 H11C 109.5
C9 C12 H12A 108.8
C9 C12 H12B 108.8
H12A C12 H12B 107.7
C13 C12 C9 113.9(2)
C13 C12 H12A 108.8
C13 C12 H12B 108.8
C14 C13 C12 120.9(3)
C16 C13 C12 130.1(3)
C16 C13 C14 108.9(2)
O2 C14 N2 125.5(3)
O2 C14 C13 127.6(3)
N2 C14 C13 106.9(3)
N2 C15 C16 101.2(2)
N2 C15 C24 109.6(2)
N2 C15 C28 109.0(2)
C24 C15 C16 112.7(2)
C28 C15 C16 111.8(2)
C28 C15 C24 112.0(2)
C13 C16 C15 110.5(2)
C13 C16 C18 128.3(2)
C18 C16 C15 121.1(2)
N2 C17 H17A 109.5
N2 C17 H17B 109.5
N2 C17 H17C 109.5
H17A C17 H17B 109.5
H17A C17 H17C 109.5
H17B C17 H17C 109.5
C19 C18 C16 121.7(3)
C19 C18 C23 118.5(3)
C23 C18 C16 119.8(3)
C18 C19 H19 120.0
C18 C19 C20 120.1(3)
C20 C19 H19 120.0
C19 C20 H20 119.6
C21 C20 C19 120.8(3)
C21 C20 H20 119.6
C20 C21 H21 120.1
C20 C21 C22 119.8(3)
C22 C21 H21 120.1
C21 C22 H22 120.0
C21 C22 C23 119.9(3)
C23 C22 H22 120.0
C18 C23 H23 119.5
C22 C23 C18 120.9(3)
C22 C23 H23 119.5
C15 C24 H24 118.4
C26 C24 C15 123.1(3)
C26 C24 H24 118.4
O3 C25 C26 122.2(3)
O3 C25 C27 121.7(3)
C27 C25 C26 116.1(3)
C24 C26 C25 121.8(3)
C24 C26 H26 119.1
C25 C26 H26 119.1
C25 C27 H27 119.0
C28 C27 C25 122.0(3)
C28 C27 H27 119.0
C15 C28 H28 118.6
C27 C28 C15 122.9(3)
C27 C28 H28 118.6

loop_
_geom_bond_atom_site_label_1
_geom_bond_atom_site_label_2
_geom_bond_distance
O1 N1 1.422(3)
O1 C9 1.439(3)
O2 C14 1.225(3)
O3 C25 1.227(3)
N1 C7 1.275(3)
N2 C14 1.357(3)
N2 C15 1.463(4)
N2 C17 1.446(3)
C1 H1 0.9300
C1 C2 1.380(4)
C1 C6 1.388(4)
C2 H2 0.9300
C2 C3 1.363(5)
C3 H3 0.9300
C3 C4 1.374(5)
C4 H4 0.9300
C4 C5 1.382(4)
C5 H5 0.9300
C5 C6 1.379(4)
C6 C7 1.482(4)
C7 C8 1.514(4)
C8 C9 1.526(3)
C8 C10 1.528(4)
C8 C11 1.525(4)
C9 H9 0.9800
C9 C12 1.511(4)
C10 H10A 0.9600
C10 H10B 0.9600
C10 H10C 0.9600
C11 H11A 0.9600
C11 H11B 0.9600
C11 H11C 0.9600
C12 H12A 0.9700
C12 H12B 0.9700
C12 C13 1.496(4)
C13 C14 1.488(4)
C13 C16 1.326(4)
C15 C16 1.532(3)
C15 C24 1.506(4)
C15 C28 1.504(4)
C16 C18 1.487(4)
C17 H17A 0.9600
C17 H17B 0.9600
C17 H17C 0.9600
C18 C19 1.382(4)
C18 C23 1.387(4)
C19 H19 0.9300
C19 C20 1.388(4)
C20 H20 0.9300
C20 C21 1.363(5)
C21 H21 0.9300
C21 C22 1.373(5)
C22 H22 0.9300
C22 C23 1.381(4)
C23 H23 0.9300
C24 H24 0.9300
C24 C26 1.313(4)
C25 C26 1.469(4)
C25 C27 1.449(4)
C26 H26 0.9300
C27 H27 0.9300
C27 C28 1.325(4)
C28 H28 0.9300

loop_
_geom_torsion_atom_site_label_1
_geom_torsion_atom_site_label_2
_geom_torsion_atom_site_label_3
_geom_torsion_atom_site_label_4
_geom_torsion
O1 N1 C7 C6 -178.2(3)
O1 N1 C7 C8 2.5(4)
O1 C9 C12 C13 -72.3(3)
O3 C25 C26 C24 -166.8(3)
O3 C25 C27 C28 167.1(3)
N1 O1 C9 C8 -27.5(3)
N1 O1 C9 C12 -154.5(2)
N1 C7 C8 C9 -18.5(3)
N1 C7 C8 C10 99.2(3)
N1 C7 C8 C11 -135.4(3)
N2 C15 C16 C13 0.7(3)
N2 C15 C16 C18 -177.3(2)
N2 C15 C24 C26 109.6(3)
N2 C15 C28 C27 -109.7(3)
C1 C2 C3 C4 1.4(6)
C1 C6 C7 N1 -146.4(3)
C1 C6 C7 C8 32.7(5)
C2 C1 C6 C5 -1.5(5)
C2 C1 C6 C7 177.5(3)
C2 C3 C4 C5 -0.4(6)
C3 C4 C5 C6 -1.5(5)
C4 C5 C6 C1 2.4(5)
C4 C5 C6 C7 -176.6(3)
C5 C6 C7 N1 32.6(4)
C5 C6 C7 C8 -148.3(3)
C6 C1 C2 C3 -0.4(6)
C6 C7 C8 C9 162.4(3)
C6 C7 C8 C10 -79.9(4)
C6 C7 C8 C11 45.5(4)
C7 C8 C9 O1 26.4(3)
C7 C8 C9 C12 148.2(3)
C8 C9 C12 C13 168.4(2)
C9 O1 N1 C7 16.2(3)
C9 C12 C13 C14 -65.2(3)
C9 C12 C13 C16 118.4(3)
C10 C8 C9 O1 -89.5(3)
C10 C8 C9 C12 32.3(4)
C11 C8 C9 O1 145.5(3)
C11 C8 C9 C12 -92.7(3)
C12 C13 C14 O2 3.1(5)
C12 C13 C14 N2 -177.1(2)
C12 C13 C16 C15 176.3(3)
C12 C13 C16 C18 -5.9(5)
C13 C16 C18 C19 109.4(3)
C13 C16 C18 C23 -70.8(4)
C14 N2 C15 C16 -0.7(3)
C14 N2 C15 C24 118.6(3)
C14 N2 C15 C28 -118.5(3)
C14 C13 C16 C15 -0.5(3)
C14 C13 C16 C18 177.4(3)
C15 N2 C14 O2 -179.7(3)
C15 N2 C14 C13 0.4(3)
C15 C16 C18 C19 -73.0(3)
C15 C16 C18 C23 106.8(3)
C15 C24 C26 C25 0.3(5)
C16 C13 C14 O2 -179.8(3)
C16 C13 C14 N2 0.0(3)
C16 C15 C24 C26 -138.5(3)
C16 C15 C28 C27 139.3(3)
C16 C18 C19 C20 -179.9(2)
C16 C18 C23 C22 -179.0(3)
C17 N2 C14 O2 -3.9(5)
C17 N2 C14 C13 176.3(3)
C17 N2 C15 C16 -176.5(3)
C17 N2 C15 C24 -57.2(4)
C17 N2 C15 C28 65.6(3)
C18 C19 C20 C21 -1.0(4)
C19 C18 C23 C22 0.8(4)
C19 C20 C21 C22 0.7(5)
C20 C21 C22 C23 0.4(5)
C21 C22 C23 C18 -1.1(5)
C23 C18 C19 C20 0.3(4)
C24 C15 C16 C13 -116.3(3)
C24 C15 C16 C18 65.8(3)
C24 C15 C28 C27 11.7(4)
C25 C27 C28 C15 -0.7(5)
C26 C25 C27 C28 -11.1(5)
C27 C25 C26 C24 11.3(5)
C28 C15 C16 C13 116.5(3)
C28 C15 C16 C18 -61.5(3)
C28 C15 C24 C26 -11.4(4)
